data_2228399
loop_
_publ_author_name
'Tian, Da-Min'
'Shi, Chong-Yu'

_publ_section_title
;
 [\m-1,3-Bis(3,5-dimethyl-1<i>H</i>-pyrazol-1-yl-\k<i>N</i>^2^)propan-2-olato-\k^2^<i>O</i>:<i>O</i>]bis[(ethanol-\k<i>O</i>)zinc(II)]
 bis(perchlorate)
;
_journal_coeditor_code HY2370
_journal_issue 12
_journal_name_full 'Acta Crystallographica Section E'
_journal_page_first m1520
_journal_paper_doi 10.1107/S160053681004479X
_journal_volume 66
_journal_year 2010
_chemical_formula_iupac '[Zn2 (C13 H19 N4 O)2 (C2 H6 O)2] (Cl O4)2'
_chemical_formula_moiety 'C30 H50 N8 O4 Zn2 2+, 2(Cl O4 -)'
_chemical_formula_sum 'C30 H50 Cl2 N8 O12 Zn2'
_chemical_formula_weight 916.42
_chemical_name_systematic
;
[\m-1,3-Bis(3,5-dimethyl-1<i>H</i>-pyrazol-1-yl-\k<i>N</i>^2^)propan-
2-olato-\k^2^<i>O</i>:<i>O</i>]bis[(ethanol-\k<i>O</i>)zinc(II)]
bis(perchlorate)
;
_space_group_IT_number 2
_symmetry_cell_setting triclinic
_symmetry_space_group_name_Hall '-P 1'
_symmetry_space_group_name_H-M 'P -1'
_atom_sites_solution_hydrogens geom
_atom_sites_solution_primary direct
_atom_sites_solution_secondary difmap
_audit_creation_method SHELXL97
_cell_angle_alpha 111.13(3)
_cell_angle_beta 100.40(3)
_cell_angle_gamma 100.11(3)
_cell_formula_units_Z 1
_cell_length_a 8.8570(18)
_cell_length_b 11.148(2)
_cell_length_c 11.300(2)
_cell_measurement_reflns_used 2230
_cell_measurement_temperature 293(2)
_cell_measurement_theta_max 25.74
_cell_measurement_theta_min 2.29
_cell_volume 987.8(5)
_computing_cell_refinement 'SAINT (Bruker, 2007)'
_computing_data_collection 'SMART (Bruker, 2007)'
_computing_data_reduction 'SAINT (Bruker, 2007)'
_computing_molecular_graphics
;
SHELXTL (Sheldrick, 2008) and DIAMOND (Brandenburg, 1999)
;
_computing_publication_material 'SHELXTL (Sheldrick, 2008)'
_computing_structure_refinement 'SHELXL97 (Sheldrick, 2008)'
_computing_structure_solution 'SHELXS97 (Sheldrick, 2008)'
_diffrn_ambient_temperature 293(2)
_diffrn_measured_fraction_theta_full 0.995
_diffrn_measured_fraction_theta_max 0.995
_diffrn_measurement_device_type 'Bruker APEX CCD'
_diffrn_measurement_method '\f and \w scans'
_diffrn_radiation_monochromator graphite
_diffrn_radiation_source 'fine-focus sealed tube'
_diffrn_radiation_type MoK\a
_diffrn_radiation_wavelength 0.71073
_diffrn_reflns_av_R_equivalents 0.0169
_diffrn_reflns_av_sigmaI/netI 0.0212
_diffrn_reflns_limit_h_max 10
_diffrn_reflns_limit_h_min -10
_diffrn_reflns_limit_k_max 13
_diffrn_reflns_limit_k_min -13
_diffrn_reflns_limit_l_max 13
_diffrn_reflns_limit_l_min -13
_diffrn_reflns_number 7788
_diffrn_reflns_theta_full 25.01
_diffrn_reflns_theta_max 25.01
_diffrn_reflns_theta_min 3.27
_exptl_absorpt_coefficient_mu 1.417
_exptl_absorpt_correction_T_max 0.7647
_exptl_absorpt_correction_T_min 0.7647
_exptl_absorpt_correction_type multi-scan
_exptl_absorpt_process_details '(SADABS; Sheldrick, 1996)'
_exptl_crystal_colour colourless
_exptl_crystal_density_diffrn 1.541
_exptl_crystal_density_method 'not measured'
_exptl_crystal_description block
_exptl_crystal_F_000 476
_exptl_crystal_size_max 0.22
_exptl_crystal_size_mid 0.20
_exptl_crystal_size_min 0.20
_refine_diff_density_max 0.504
_refine_diff_density_min -0.222
_refine_ls_extinction_method none
_refine_ls_goodness_of_fit_ref 1.066
_refine_ls_hydrogen_treatment constr
_refine_ls_matrix_type full
_refine_ls_number_parameters 249
_refine_ls_number_reflns 3482
_refine_ls_number_restraints 2
_refine_ls_restrained_S_all 1.066
_refine_ls_R_factor_all 0.0332
_refine_ls_R_factor_gt 0.0299
_refine_ls_shift/su_max 0.000
_refine_ls_shift/su_mean 0.000
_refine_ls_structure_factor_coef Fsqd
_refine_ls_weighting_details 'calc w = 1/[\s^2^(Fo^2^)+(0.0486P)^2^+0.4173P] where P=(Fo^2^+2Fc^2^)/3'
_refine_ls_weighting_scheme calc
_refine_ls_wR_factor_gt 0.0812
_refine_ls_wR_factor_ref 0.0830
_reflns_number_gt 3172
_reflns_number_total 3482
_reflns_threshold_expression I>2\s(I)
_cod_data_source_file hy2370.cif
_cod_data_source_block I
_cod_database_code 2228399
_cod_database_fobs_code 2228399

loop_
_symmetry_equiv_pos_as_xyz
'x, y, z'
'-x, -y, -z'

loop_
_atom_site_type_symbol
_atom_site_label
_atom_site_fract_x
_atom_site_fract_y
_atom_site_fract_z
_atom_site_U_iso_or_equiv
_atom_site_adp_type
_atom_site_calc_flag
_atom_site_refinement_flags
_atom_site_occupancy
_atom_site_disorder_assembly
_atom_site_disorder_group
Zn Zn1 0.44360(3) -0.13668(2) 0.00434(2) 0.03250(11) Uani d . 1 . .
N N1 0.3373(2) -0.18995(19) 0.13387(19) 0.0385(4) Uani d . 1 . .
N N2 0.3198(2) -0.09350(19) 0.24246(19) 0.0364(4) Uani d . 1 . .
O O6 0.40890(17) 0.04471(14) 0.07488(15) 0.0331(3) Uani d . 1 . .
O O7 0.6260(2) -0.21497(19) 0.07459(19) 0.0528(5) Uani d D 1 . .
H H7A 0.6208 -0.2359 0.1393 0.079 Uiso d RD 1 . .
C C5 0.2447(4) -0.4353(3) 0.0179(3) 0.0597(7) Uani d . 1 . .
H H5A 0.2756 -0.4202 -0.0538 0.089 Uiso calc R 1 . .
H H5B 0.1397 -0.4941 -0.0135 0.089 Uiso calc R 1 . .
H H5C 0.3182 -0.4748 0.0544 0.089 Uiso calc R 1 . .
C C6 0.2460(3) -0.3054(2) 0.1218(2) 0.0413(5) Uani d . 1 . .
C C7 0.1694(3) -0.2813(3) 0.2213(3) 0.0453(6) Uani d . 1 . .
H H7 0.0970 -0.3442 0.2334 0.054 Uiso calc R 1 . .
C C8 0.2202(3) -0.1478(3) 0.2983(2) 0.0413(5) Uani d . 1 . .
C C9 0.1855(4) -0.0683(3) 0.4239(3) 0.0606(8) Uani d . 1 . .
H H9A 0.2773 -0.0431 0.4961 0.091 Uiso calc R 1 . .
H H9B 0.0971 -0.1210 0.4368 0.091 Uiso calc R 1 . .
H H9C 0.1599 0.0104 0.4193 0.091 Uiso calc R 1 . .
C C10 0.4166(3) 0.0433(2) 0.2899(2) 0.0381(5) Uani d . 1 . .
H H10A 0.5279 0.0435 0.3030 0.046 Uiso calc R 1 . .
H H10B 0.4016 0.0957 0.3743 0.046 Uiso calc R 1 . .
C C11 0.3753(3) 0.1084(2) 0.1951(2) 0.0331(5) Uani d . 1 . .
H H11 0.2605 0.0997 0.1770 0.040 Uiso calc R 1 . .
C C13 0.7924(3) -0.1751(4) 0.0899(3) 0.0641(8) Uani d . 1 . .
H H13A 0.8108 -0.1760 0.0076 0.077 Uiso calc R 1 . .
H H13B 0.8423 -0.2383 0.1110 0.077 Uiso calc R 1 . .
C C14 0.8653(5) -0.0412(4) 0.1945(6) 0.1128(18) Uani d . 1 . .
H H14A 0.8059 0.0190 0.1808 0.169 Uiso calc R 1 . .
H H14B 0.9729 -0.0113 0.1926 0.169 Uiso calc R 1 . .
H H14C 0.8647 -0.0439 0.2783 0.169 Uiso calc R 1 . .
C C12 0.4601(3) 0.2576(2) 0.2567(2) 0.0367(5) Uani d . 1 . .
H H12A 0.4222 0.2976 0.1977 0.044 Uiso calc R 1 . .
H H12B 0.4328 0.2998 0.3385 0.044 Uiso calc R 1 . .
N N3 0.7009(2) 0.25422(18) 0.17989(19) 0.0366(4) Uani d . 1 . .
N N4 0.6328(2) 0.28347(18) 0.28297(18) 0.0359(4) Uani d . 1 . .
C C1 0.7043(4) 0.3867(3) 0.5278(3) 0.0630(8) Uani d . 1 . .
H H1A 0.6439 0.4506 0.5295 0.094 Uiso calc R 1 . .
H H1B 0.8007 0.4283 0.5977 0.094 Uiso calc R 1 . .
H H1C 0.6428 0.3136 0.5389 0.094 Uiso calc R 1 . .
C C2 0.7442(3) 0.3366(2) 0.3990(2) 0.0437(6) Uani d . 1 . .
C C3 0.8885(3) 0.3381(3) 0.3704(3) 0.0501(6) Uani d . 1 . .
H H3 0.9877 0.3674 0.4306 0.060 Uiso calc R 1 . .
C C15 0.9736(3) 0.2689(3) 0.1524(3) 0.0614(8) Uani d . 1 . .
H H15A 0.9241 0.1944 0.0696 0.092 Uiso calc R 1 . .
H H15B 1.0653 0.2525 0.1974 0.092 Uiso calc R 1 . .
H H15C 1.0055 0.3479 0.1373 0.092 Uiso calc R 1 . .
C C4 0.8579(3) 0.2875(2) 0.2346(3) 0.0433(6) Uani d . 1 . .
O O1 0.7169(4) -0.2927(3) 0.4897(3) 0.1003(9) Uani d . 1 . .
O O2 0.5741(4) -0.4532(3) 0.2842(4) 0.1233(12) Uani d . 1 . .
O O3 0.6271(4) -0.2330(3) 0.3209(3) 0.0955(9) Uani d . 1 . .
O O4 0.8318(4) -0.3383(4) 0.3177(3) 0.1242(12) Uani d . 1 . .
Cl Cl1 0.68858(8) -0.33052(6) 0.35237(7) 0.05214(18) Uani d . 1 . .

loop_
_atom_site_aniso_label
_atom_site_aniso_U_11
_atom_site_aniso_U_22
_atom_site_aniso_U_33
_atom_site_aniso_U_12
_atom_site_aniso_U_13
_atom_site_aniso_U_23
Zn1 0.03703(16) 0.02905(16) 0.03013(16) 0.00679(10) 0.01162(11) 0.01013(11)
N1 0.0468(11) 0.0325(10) 0.0367(11) 0.0091(8) 0.0174(9) 0.0121(8)
N2 0.0422(10) 0.0341(10) 0.0325(10) 0.0070(8) 0.0130(8) 0.0131(8)
O6 0.0396(8) 0.0292(8) 0.0296(8) 0.0076(6) 0.0132(6) 0.0099(6)
O7 0.0477(10) 0.0682(12) 0.0590(12) 0.0215(9) 0.0158(9) 0.0403(10)
C5 0.078(2) 0.0344(14) 0.0638(19) 0.0087(13) 0.0274(16) 0.0154(13)
C6 0.0462(13) 0.0354(13) 0.0418(14) 0.0060(10) 0.0114(11) 0.0175(11)
C7 0.0459(13) 0.0442(14) 0.0467(15) 0.0021(11) 0.0137(11) 0.0231(12)
C8 0.0449(13) 0.0474(14) 0.0365(13) 0.0088(10) 0.0155(10) 0.0218(11)
C9 0.0747(19) 0.0637(18) 0.0458(16) 0.0113(15) 0.0313(15) 0.0207(14)
C10 0.0417(12) 0.0356(12) 0.0318(12) 0.0043(9) 0.0096(10) 0.0104(10)
C11 0.0325(11) 0.0335(11) 0.0330(12) 0.0086(9) 0.0139(9) 0.0105(9)
C13 0.0497(16) 0.099(3) 0.066(2) 0.0353(16) 0.0243(15) 0.0470(19)
C14 0.068(2) 0.086(3) 0.177(5) 0.002(2) -0.007(3) 0.072(3)
C12 0.0416(12) 0.0318(12) 0.0366(13) 0.0108(9) 0.0159(10) 0.0107(10)
N3 0.0364(10) 0.0339(10) 0.0340(10) 0.0066(8) 0.0112(8) 0.0079(8)
N4 0.0401(10) 0.0319(10) 0.0304(10) 0.0054(8) 0.0095(8) 0.0082(8)
C1 0.080(2) 0.0609(18) 0.0336(15) 0.0046(15) 0.0084(14) 0.0131(13)
C2 0.0550(15) 0.0314(12) 0.0344(13) 0.0021(10) 0.0037(11) 0.0098(10)
C3 0.0450(14) 0.0431(14) 0.0467(16) 0.0014(11) -0.0047(12) 0.0134(12)
C15 0.0406(14) 0.0656(19) 0.075(2) 0.0121(13) 0.0207(14) 0.0229(16)
C4 0.0392(12) 0.0352(13) 0.0489(15) 0.0062(10) 0.0078(11) 0.0133(11)
O1 0.135(2) 0.135(3) 0.0666(17) 0.065(2) 0.0451(17) 0.0586(18)
O2 0.125(2) 0.0526(16) 0.163(3) -0.0057(15) 0.031(2) 0.0271(18)
O3 0.140(2) 0.0671(16) 0.0824(18) 0.0311(16) 0.0106(17) 0.0403(14)
O4 0.088(2) 0.178(3) 0.116(3) 0.040(2) 0.0609(19) 0.051(2)
Cl1 0.0664(4) 0.0457(4) 0.0509(4) 0.0129(3) 0.0249(3) 0.0234(3)

loop_
_atom_type_symbol
_atom_type_description
_atom_type_scat_dispersion_real
_atom_type_scat_dispersion_imag
_atom_type_scat_source
C C 0.0033 0.0016 'International Tables Vol C Tables 4.2.6.8 and 6.1.1.4'
H H 0.0000 0.0000 'International Tables Vol C Tables 4.2.6.8 and 6.1.1.4'
N N 0.0061 0.0033 'International Tables Vol C Tables 4.2.6.8 and 6.1.1.4'
O O 0.0106 0.0060 'International Tables Vol C Tables 4.2.6.8 and 6.1.1.4'
Cl Cl 0.1484 0.1585 'International Tables Vol C Tables 4.2.6.8 and 6.1.1.4'
Zn Zn 0.2839 1.4301 'International Tables Vol C Tables 4.2.6.8 and 6.1.1.4'

loop_
_geom_angle_atom_site_label_1
_geom_angle_atom_site_label_2
_geom_angle_atom_site_label_3
_geom_angle_site_symmetry_1
_geom_angle_site_symmetry_3
_geom_angle
_geom_angle_publ_flag
O6 Zn1 N3 . 2_655 112.71(8) ?
O6 Zn1 O6 . 2_655 80.52(7) ?
N3 Zn1 O6 2_655 2_655 89.87(7) ?
O6 Zn1 N1 . . 91.69(7) ?
N3 Zn1 N1 2_655 . 106.21(8) ?
O6 Zn1 N1 2_655 . 163.86(7) ?
O6 Zn1 O7 . . 130.72(8) ?
N3 Zn1 O7 2_655 . 115.77(8) ?
O6 Zn1 O7 2_655 . 91.14(7) ?
N1 Zn1 O7 . . 83.23(8) ?
O6 Zn1 Zn1 . 2_655 40.88(4) ?
N3 Zn1 Zn1 2_655 2_655 104.37(6) ?
O6 Zn1 Zn1 2_655 2_655 39.63(4) ?
N1 Zn1 Zn1 . 2_655 131.04(6) ?
O7 Zn1 Zn1 . 2_655 115.79(6) ?
C6 N1 N2 . . 106.23(19) ?
C6 N1 Zn1 . . 132.19(16) ?
N2 N1 Zn1 . . 119.85(14) ?
C8 N2 N1 . . 110.49(19) ?
C8 N2 C10 . . 129.5(2) ?
N1 N2 C10 . . 119.68(18) ?
C11 O6 Zn1 . . 126.98(13) ?
C11 O6 Zn1 . 2_655 124.67(13) ?
Zn1 O6 Zn1 . 2_655 99.48(7) ?
C13 O7 Zn1 . . 128.78(17) ?
C13 O7 H7A . . 103.2 ?
Zn1 O7 H7A . . 118.4 ?
C6 C5 H5A . . 109.5 ?
C6 C5 H5B . . 109.5 ?
H5A C5 H5B . . 109.5 ?
C6 C5 H5C . . 109.5 ?
H5A C5 H5C . . 109.5 ?
H5B C5 H5C . . 109.5 ?
N1 C6 C7 . . 109.4(2) ?
N1 C6 C5 . . 121.1(2) ?
C7 C6 C5 . . 129.4(2) ?
C8 C7 C6 . . 107.2(2) ?
C8 C7 H7 . . 126.4 ?
C6 C7 H7 . . 126.4 ?
N2 C8 C7 . . 106.7(2) ?
N2 C8 C9 . . 123.0(2) ?
C7 C8 C9 . . 130.2(2) ?
C8 C9 H9A . . 109.5 ?
C8 C9 H9B . . 109.5 ?
H9A C9 H9B . . 109.5 ?
C8 C9 H9C . . 109.5 ?
H9A C9 H9C . . 109.5 ?
H9B C9 H9C . . 109.5 ?
N2 C10 C11 . . 112.67(19) ?
N2 C10 H10A . . 109.1 ?
C11 C10 H10A . . 109.1 ?
N2 C10 H10B . . 109.1 ?
C11 C10 H10B . . 109.1 ?
H10A C10 H10B . . 107.8 ?
O6 C11 C10 . . 111.91(18) ?
O6 C11 C12 . . 110.58(18) ?
C10 C11 C12 . . 111.32(19) ?
O6 C11 H11 . . 107.6 ?
C10 C11 H11 . . 107.6 ?
C12 C11 H11 . . 107.6 ?
O7 C13 C14 . . 111.5(3) ?
O7 C13 H13A . . 109.3 ?
C14 C13 H13A . . 109.3 ?
O7 C13 H13B . . 109.3 ?
C14 C13 H13B . . 109.3 ?
H13A C13 H13B . . 108.0 ?
C13 C14 H14A . . 109.5 ?
C13 C14 H14B . . 109.5 ?
H14A C14 H14B . . 109.5 ?
C13 C14 H14C . . 109.5 ?
H14A C14 H14C . . 109.5 ?
H14B C14 H14C . . 109.5 ?
N4 C12 C11 . . 112.81(18) ?
N4 C12 H12A . . 109.0 ?
C11 C12 H12A . . 109.0 ?
N4 C12 H12B . . 109.0 ?
C11 C12 H12B . . 109.0 ?
H12A C12 H12B . . 107.8 ?
C4 N3 N4 . . 105.54(19) ?
C4 N3 Zn1 . 2_655 134.36(17) ?
N4 N3 Zn1 . 2_655 117.88(14) ?
C2 N4 N3 . . 111.10(19) ?
C2 N4 C12 . . 129.4(2) ?
N3 N4 C12 . . 119.52(18) ?
C2 C1 H1A . . 109.5 ?
C2 C1 H1B . . 109.5 ?
H1A C1 H1B . . 109.5 ?
C2 C1 H1C . . 109.5 ?
H1A C1 H1C . . 109.5 ?
H1B C1 H1C . . 109.5 ?
N4 C2 C3 . . 106.6(2) ?
N4 C2 C1 . . 122.5(2) ?
C3 C2 C1 . . 130.8(2) ?
C2 C3 C4 . . 106.8(2) ?
C2 C3 H3 . . 126.6 ?
C4 C3 H3 . . 126.6 ?
C4 C15 H15A . . 109.5 ?
C4 C15 H15B . . 109.5 ?
H15A C15 H15B . . 109.5 ?
C4 C15 H15C . . 109.5 ?
H15A C15 H15C . . 109.5 ?
H15B C15 H15C . . 109.5 ?
N3 C4 C3 . . 109.9(2) ?
N3 C4 C15 . . 121.5(2) ?
C3 C4 C15 . . 128.6(2) ?
O2 Cl1 O4 . . 110.6(2) ?
O2 Cl1 O1 . . 110.3(2) ?
O4 Cl1 O1 . . 109.0(2) ?
O2 Cl1 O3 . . 107.9(2) ?
O4 Cl1 O3 . . 110.9(2) ?
O1 Cl1 O3 . . 108.07(18) ?

loop_
_geom_bond_atom_site_label_1
_geom_bond_atom_site_label_2
_geom_bond_site_symmetry_2
_geom_bond_distance
_geom_bond_publ_flag
Zn1 N1 . 2.076(2) y
Zn1 N3 2_655 2.042(2) y
Zn1 O6 . 1.9908(16) y
Zn1 O6 2_655 2.0428(16) y
Zn1 O7 . 2.1292(18) y
Zn1 Zn1 2_655 3.0784(9) ?
N1 C6 . 1.340(3) ?
N1 N2 . 1.364(3) ?
N2 C8 . 1.353(3) ?
N2 C10 . 1.461(3) ?
O6 C11 . 1.401(3) ?
O6 Zn1 2_655 2.0428(16) ?
O7 C13 . 1.422(3) ?
O7 H7A . 0.8500 ?
C5 C6 . 1.496(4) ?
C5 H5A . 0.9600 ?
C5 H5B . 0.9600 ?
C5 H5C . 0.9600 ?
C6 C7 . 1.385(4) ?
C7 C8 . 1.366(4) ?
C7 H7 . 0.9300 ?
C8 C9 . 1.497(4) ?
C9 H9A . 0.9600 ?
C9 H9B . 0.9600 ?
C9 H9C . 0.9600 ?
C10 C11 . 1.522(3) ?
C10 H10A . 0.9700 ?
C10 H10B . 0.9700 ?
C11 C12 . 1.534(3) ?
C11 H11 . 0.9800 ?
C13 C14 . 1.468(6) ?
C13 H13A . 0.9700 ?
C13 H13B . 0.9700 ?
C14 H14A . 0.9600 ?
C14 H14B . 0.9600 ?
C14 H14C . 0.9600 ?
C12 N4 . 1.460(3) ?
C12 H12A . 0.9700 ?
C12 H12B . 0.9700 ?
N3 C4 . 1.341(3) ?
N3 N4 . 1.370(3) ?
N3 Zn1 2_655 2.042(2) ?
N4 C2 . 1.346(3) ?
C1 C2 . 1.491(4) ?
C1 H1A . 0.9600 ?
C1 H1B . 0.9600 ?
C1 H1C . 0.9600 ?
C2 C3 . 1.372(4) ?
C3 C4 . 1.385(4) ?
C3 H3 . 0.9300 ?
C15 C4 . 1.495(4) ?
C15 H15A . 0.9600 ?
C15 H15B . 0.9600 ?
C15 H15C . 0.9600 ?
O1 Cl1 . 1.414(3) ?
O2 Cl1 . 1.401(3) ?
O3 Cl1 . 1.422(3) ?
O4 Cl1 . 1.402(3) ?

loop_
_geom_hbond_atom_site_label_D
_geom_hbond_atom_site_label_H
_geom_hbond_atom_site_label_A
_geom_hbond_site_symmetry_A
_geom_hbond_distance_DH
_geom_hbond_distance_HA
_geom_hbond_distance_DA
_geom_hbond_angle_DHA
_geom_hbond_publ_flag
O7 H7A O3 . 0.85 2.03 2.860(3) 165 y

loop_
_geom_torsion_atom_site_label_1
_geom_torsion_atom_site_label_2
_geom_torsion_atom_site_label_3
_geom_torsion_atom_site_label_4
_geom_torsion_site_symmetry_1
_geom_torsion_site_symmetry_2
_geom_torsion_site_symmetry_3
_geom_torsion_site_symmetry_4
_geom_torsion
_geom_torsion_publ_flag
O6 Zn1 N1 C6 . . . . 144.8(2) ?
N3 Zn1 N1 C6 2_655 . . . 30.5(2) ?
O6 Zn1 N1 C6 2_655 . . . -154.6(2) ?
O7 Zn1 N1 C6 . . . . -84.4(2) ?
Zn1 Zn1 N1 C6 2_655 . . . 157.08(19) ?
O6 Zn1 N1 N2 . . . . -18.00(17) ?
N3 Zn1 N1 N2 2_655 . . . -132.25(17) ?
O6 Zn1 N1 N2 2_655 . . . 42.6(3) ?
O7 Zn1 N1 N2 . . . . 112.83(18) ?
Zn1 Zn1 N1 N2 2_655 . . . -5.7(2) ?
C6 N1 N2 C8 . . . . 0.5(3) ?
Zn1 N1 N2 C8 . . . . 167.30(16) ?
C6 N1 N2 C10 . . . . 174.2(2) ?
Zn1 N1 N2 C10 . . . . -19.0(3) ?
N3 Zn1 O6 C11 2_655 . . . 126.18(16) ?
O6 Zn1 O6 C11 2_655 . . . -147.97(19) ?
N1 Zn1 O6 C11 . . . . 17.82(17) ?
O7 Zn1 O6 C11 . . . . -64.70(18) ?
Zn1 Zn1 O6 C11 2_655 . . . -147.97(19) ?
N3 Zn1 O6 Zn1 2_655 . . 2_655 -85.85(8) ?
O6 Zn1 O6 Zn1 2_655 . . 2_655 0.0 ?
N1 Zn1 O6 Zn1 . . . 2_655 165.79(8) ?
O7 Zn1 O6 Zn1 . . . 2_655 83.27(10) ?
O6 Zn1 O7 C13 . . . . -62.0(3) ?
N3 Zn1 O7 C13 2_655 . . . 106.8(2) ?
O6 Zn1 O7 C13 2_655 . . . 16.4(2) ?
N1 Zn1 O7 C13 . . . . -148.4(2) ?
Zn1 Zn1 O7 C13 2_655 . . . -15.8(2) ?
N2 N1 C6 C7 . . . . 1.0(3) ?
Zn1 N1 C6 C7 . . . . -163.53(18) ?
N2 N1 C6 C5 . . . . -175.6(2) ?
Zn1 N1 C6 C5 . . . . 20.0(4) ?
N1 C6 C7 C8 . . . . -2.0(3) ?
C5 C6 C7 C8 . . . . 174.1(3) ?
N1 N2 C8 C7 . . . . -1.8(3) ?
C10 N2 C8 C7 . . . . -174.6(2) ?
N1 N2 C8 C9 . . . . 176.0(2) ?
C10 N2 C8 C9 . . . . 3.1(4) ?
C6 C7 C8 N2 . . . . 2.3(3) ?
C6 C7 C8 C9 . . . . -175.3(3) ?
C8 N2 C10 C11 . . . . -120.3(3) ?
N1 N2 C10 C11 . . . . 67.4(3) ?
Zn1 O6 C11 C10 . . . . 17.7(2) ?
Zn1 O6 C11 C10 2_655 . . . -122.81(16) ?
Zn1 O6 C11 C12 . . . . 142.41(15) ?
Zn1 O6 C11 C12 2_655 . . . 1.9(2) ?
N2 C10 C11 O6 . . . . -64.4(2) ?
N2 C10 C11 C12 . . . . 171.27(17) ?
Zn1 O7 C13 C14 . . . . 67.8(4) ?
O6 C11 C12 N4 . . . . -60.2(2) ?
C10 C11 C12 N4 . . . . 64.9(2) ?
C4 N3 N4 C2 . . . . 1.5(2) ?
Zn1 N3 N4 C2 2_655 . . . 166.94(15) ?
C4 N3 N4 C12 . . . . -179.55(19) ?
Zn1 N3 N4 C12 2_655 . . . -14.1(2) ?
C11 C12 N4 C2 . . . . -111.0(3) ?
C11 C12 N4 N3 . . . . 70.2(3) ?
N3 N4 C2 C3 . . . . -1.9(3) ?
C12 N4 C2 C3 . . . . 179.3(2) ?
N3 N4 C2 C1 . . . . 175.6(2) ?
C12 N4 C2 C1 . . . . -3.3(4) ?
N4 C2 C3 C4 . . . . 1.5(3) ?
C1 C2 C3 C4 . . . . -175.6(3) ?
N4 N3 C4 C3 . . . . -0.5(3) ?
Zn1 N3 C4 C3 2_655 . . . -162.39(18) ?
N4 N3 C4 C15 . . . . 179.5(2) ?
Zn1 N3 C4 C15 2_655 . . . 17.6(4) ?
C2 C3 C4 N3 . . . . -0.7(3) ?
C2 C3 C4 C15 . . . . 179.4(3) ?
